data_1549183
loop_
_publ_author_name
'Mahmoudi, Ghodrat'
'Seth, Saikat Kumar'
'Bauz\'a, Antonio'
'Zubkov, Fedor I.'
'Gurbanov, Atash V.'
'White, Jonathan'
'Stilinovi\'c, Vladimir'
'Doert, Thomas'
'Frontera, Antonio'

_publ_section_title
;
 Pb&#x22EF;X (X = N, S, I) tetrel bonding interactions in Pb(ii)
 complexes: X-ray characterization, Hirshfeld surfaces and DFT
 calculations
;
_journal_issue 20
_journal_name_full CrystEngComm
_journal_page_first 2812
_journal_paper_doi 10.1039/C8CE00110C
_journal_volume 20
_journal_year 2018
_chemical_formula_sum 'C28 H26 N10 O3 Pb S2'
_chemical_formula_weight 821.90
_space_group_crystal_system monoclinic
_space_group_IT_number 14
_space_group_name_Hall '-P 2ybc'
_space_group_name_H-M_alt 'P 1 21/c 1'
_symmetry_space_group_name_Hall '-P 2ybc'
_symmetry_space_group_name_H-M 'P 1 21/c 1'
_atom_sites_solution_hydrogens geom
_audit_creation_method SHELXL-2014/7
_audit_update_record
;
2018-02-23 deposited with the CCDC.
2018-04-03 downloaded from the CCDC.
;
_cell_angle_alpha 90
_cell_angle_beta 94.944(3)
_cell_angle_gamma 90
_cell_formula_units_Z 4
_cell_length_a 15.4161(5)
_cell_length_b 13.7171(5)
_cell_length_c 14.9481(5)
_cell_measurement_reflns_used 5689
_cell_measurement_temperature 293(2)
_cell_measurement_theta_max 36.4085
_cell_measurement_theta_min 3.9153
_cell_volume 3149.23(19)
_computing_structure_refinement 'SHELXL-2014/7 (Sheldrick, 2014)'
_diffrn_ambient_temperature 293(2)
_diffrn_detector_area_resol_mean 16.3426
_diffrn_measured_fraction_theta_full 0.989
_diffrn_measured_fraction_theta_max 0.982
_diffrn_measurement_device_type
;
Oxford Diffraction Xcalibur CCD
diffractometer
;
_diffrn_radiation_monochromator graphite
_diffrn_radiation_source 'Enhance (Mo) X-ray Source'
_diffrn_radiation_type MoK\a
_diffrn_radiation_wavelength 0.71073
_diffrn_reflns_av_R_equivalents 0.0317
_diffrn_reflns_av_unetI/netI 0.0734
_diffrn_reflns_Laue_measured_fraction_full 0.989
_diffrn_reflns_Laue_measured_fraction_max 0.982
_diffrn_reflns_limit_h_max 19
_diffrn_reflns_limit_h_min -15
_diffrn_reflns_limit_k_max 17
_diffrn_reflns_limit_k_min -10
_diffrn_reflns_limit_l_max 19
_diffrn_reflns_limit_l_min -19
_diffrn_reflns_number 14847
_diffrn_reflns_point_group_measured_fraction_full 0.989
_diffrn_reflns_point_group_measured_fraction_max 0.982
_diffrn_reflns_theta_full 25.242
_diffrn_reflns_theta_max 26.998
_diffrn_reflns_theta_min 3.935
_exptl_absorpt_coefficient_mu 5.537
_exptl_absorpt_correction_T_max 1.00000
_exptl_absorpt_correction_T_min 0.80457
_exptl_absorpt_correction_type multi-scan
_exptl_absorpt_process_details
;
CrysAlis RED, Oxford Diffraction Ltd.,
Version 1.171.32.29 (release 10-06-2008 CrysAlis171 .NET)
(compiled Jun 10 2008,16:49:55)
Empirical absorption correction using spherical harmonics,
 implemented in SCALE3 ABSPACK scaling algorithm.
;
_exptl_crystal_colour orange
_exptl_crystal_density_diffrn 1.733
_exptl_crystal_description block
_exptl_crystal_F_000 1608
_exptl_crystal_size_max 0.41
_exptl_crystal_size_mid 0.27
_exptl_crystal_size_min 0.19
_refine_diff_density_max 0.783
_refine_diff_density_min -0.621
_refine_diff_density_rms 0.093
_refine_ls_extinction_method none
_refine_ls_goodness_of_fit_ref 0.845
_refine_ls_hydrogen_treatment constr
_refine_ls_matrix_type full
_refine_ls_number_parameters 399
_refine_ls_number_reflns 6750
_refine_ls_number_restraints 3
_refine_ls_restrained_S_all 0.846
_refine_ls_R_factor_all 0.0560
_refine_ls_R_factor_gt 0.0291
_refine_ls_shift/su_max 0.004
_refine_ls_shift/su_mean 0.000
_refine_ls_structure_factor_coef Fsqd
_refine_ls_weighting_details 'w=1/[\s^2^(Fo^2^)+(0.0253P)^2^] where P=(Fo^2^+2Fc^2^)/3'
_refine_ls_weighting_scheme calc
_refine_ls_wR_factor_gt 0.0559
_refine_ls_wR_factor_ref 0.0580
_reflns_Friedel_coverage 0.000
_reflns_number_gt 4202
_reflns_number_total 6750
_reflns_threshold_expression 'I > 2\s(I)'
_cod_data_source_file c8ce00110c2.cif
_cod_data_source_block shelx_CCDC2
_cod_depositor_comments 'Adding full bibliography for 1549180--1549183.cif.'
_cod_database_code 1549183
_shelx_shelxl_version_number 2014/7
_shelx_space_group_comment
;
The symmetry employed for this shelxl refinement is uniquely defined
by the following loop, which should always be used as a source of
symmetry information in preference to the above space-group names.
They are only intended as comments.
;

loop_
_space_group_symop_operation_xyz
'x, y, z'
'-x, y+1/2, -z+1/2'
'-x, -y, -z'
'x, -y-1/2, z-1/2'

loop_
_atom_site_label
_atom_site_type_symbol
_atom_site_fract_x
_atom_site_fract_y
_atom_site_fract_z
_atom_site_U_iso_or_equiv
_atom_site_adp_type
_atom_site_occupancy
_atom_site_site_symmetry_order
_atom_site_calc_flag
_atom_site_refinement_flags_posn
_atom_site_refinement_flags_adp
C22 C 0.0668(4) 0.7298(4) 0.8081(3) 0.0630(14) Uani 1 1 d . .
H22 H 0.0290 0.7545 0.7618 0.076 Uiso 1 1 calc R U
C16 C 0.1077(5) 0.3766(4) 1.4471(4) 0.0781(18) Uani 1 1 d . .
H16 H 0.1400 0.3419 1.4918 0.094 Uiso 1 1 calc R U
C18 C -0.0244(4) 0.4360(4) 1.3805(4) 0.0814(17) Uani 1 1 d . .
H18 H -0.0845 0.4409 1.3816 0.098 Uiso 1 1 calc R U
C17 C 0.0208(5) 0.3864(4) 1.4482(4) 0.0779(18) Uani 1 1 d . .
H17 H -0.0079 0.3596 1.4947 0.093 Uiso 1 1 calc R U
S2 S 0.19192(9) 0.37054(11) 1.04177(10) 0.0705(4) Uani 1 1 d . .
N10 N 0.3207(3) 0.2663(3) 0.9656(3) 0.0681(12) Uani 1 1 d . .
C26 C 0.2686(3) 0.3096(3) 0.9971(3) 0.0504(12) Uani 1 1 d . .
O3 O -0.1006(3) 0.6005(5) 1.1599(3) 0.150(3) Uani 1 1 d D .
H3O H -0.1209 0.6323 1.1166 0.225 Uiso 1 1 calc DR U
C27 C -0.1699(4) 0.5684(6) 1.2110(5) 0.169(4) Uani 1 1 d D .
H27A H -0.1529 0.5138 1.2499 0.203 Uiso 1 1 calc R U
H27B H -0.2223 0.5524 1.1733 0.203 Uiso 1 1 calc R U
C28 C -0.1790(7) 0.6632(7) 1.2635(6) 0.194(5) Uani 1 1 d D .
H28A H -0.1355 0.6651 1.3134 0.291 Uiso 1 1 calc R U
H28B H -0.2358 0.6660 1.2851 0.291 Uiso 1 1 calc R U
H28C H -0.1714 0.7178 1.2248 0.291 Uiso 1 1 calc R U
Pb Pb 0.29108(2) 0.57837(2) 1.08601(2) 0.04264(6) Uani 1 1 d . .
O1 O 0.37514(18) 0.5781(2) 0.92878(18) 0.0499(7) Uani 1 1 d . .
N2 N 0.5039(2) 0.6225(2) 1.0007(2) 0.0376(8) Uani 1 1 d . .
H2N H 0.5575 0.6383 0.9972 0.056 Uiso 1 1 calc R U
S1 S 0.25530(15) 0.93426(15) 1.05163(18) 0.1490(10) Uani 1 1 d . .
C7 C 0.5213(3) 0.6304(3) 1.1513(3) 0.0380(10) Uani 1 1 d . .
H7 H 0.5800 0.6414 1.1452 0.046 Uiso 1 1 calc R U
N6 N 0.1142(2) 0.5875(2) 1.0968(2) 0.0396(8) Uani 1 1 d . .
N1 N 0.5804(2) 0.6166(2) 0.8485(2) 0.0410(9) Uani 1 1 d . .
N3 N 0.4699(2) 0.6179(2) 1.0821(2) 0.0366(8) Uani 1 1 d . .
N4 N 0.4050(2) 0.6148(3) 1.2459(2) 0.0420(9) Uani 1 1 d . .
N7 N 0.0806(2) 0.5496(2) 1.1712(2) 0.0419(9) Uani 1 1 d . .
H7N H 0.0255 0.5488 1.1760 0.063 Uiso 1 1 calc R U
C8 C 0.4904(3) 0.6282(3) 1.2404(3) 0.0344(10) Uani 1 1 d . .
C19 C 0.0622(3) 0.6174(3) 1.0326(3) 0.0465(12) Uani 1 1 d . .
H19 H 0.0025 0.6149 1.0379 0.056 Uiso 1 1 calc R U
C13 C 0.1374(3) 0.5138(3) 1.2364(3) 0.0376(10) Uani 1 1 d . .
O2 O 0.21642(19) 0.5176(2) 1.23258(19) 0.0506(8) Uani 1 1 d . .
C2 C 0.4938(3) 0.6102(3) 0.8409(3) 0.0349(10) Uani 1 1 d . .
C1 C 0.4521(3) 0.6019(3) 0.9267(3) 0.0367(10) Uani 1 1 d . .
C9 C 0.5484(3) 0.6395(3) 1.3146(3) 0.0478(12) Uani 1 1 d . .
H9 H 0.6074 0.6482 1.3083 0.057 Uiso 1 1 calc R U
N5 N 0.1799(2) 0.6534(3) 0.9444(2) 0.0490(10) Uani 1 1 d . .
C20 C 0.0934(3) 0.6555(3) 0.9512(3) 0.0415(11) Uani 1 1 d . .
C14 C 0.0970(3) 0.4685(3) 1.3125(3) 0.0424(11) Uani 1 1 d . .
C4 C 0.4854(3) 0.6233(3) 0.6828(3) 0.0549(13) Uani 1 1 d . .
H4 H 0.4536 0.6252 0.6271 0.066 Uiso 1 1 calc R U
C15 C 0.1473(4) 0.4194(4) 1.3780(3) 0.0637(13) Uani 1 1 d . .
H15 H 0.2073 0.4151 1.3758 0.076 Uiso 1 1 calc R U
C3 C 0.4440(3) 0.6129(3) 0.7602(3) 0.0469(12) Uani 1 1 d . .
H3 H 0.3837 0.6077 0.7579 0.056 Uiso 1 1 calc R U
C21 C 0.0358(3) 0.6930(3) 0.8841(3) 0.0538(13) Uani 1 1 d . .
H21 H -0.0237 0.6931 0.8906 0.065 Uiso 1 1 calc R U
N9 N 0.2795(3) 0.7502(3) 1.1146(3) 0.0758(14) Uani 1 1 d . .
N8 N 0.0122(3) 0.4779(3) 1.3128(3) 0.0637(12) Uani 1 1 d . .
C11 C 0.4313(4) 0.6267(4) 1.4054(3) 0.0616(14) Uani 1 1 d . .
H11 H 0.4089 0.6268 1.4612 0.074 Uiso 1 1 calc R U
C12 C 0.3774(3) 0.6151(3) 1.3283(3) 0.0550(13) Uani 1 1 d . .
H12 H 0.3182 0.6071 1.3336 0.066 Uiso 1 1 calc R U
C5 C 0.5738(4) 0.6310(3) 0.6894(3) 0.0548(13) Uani 1 1 d . .
H5 H 0.6034 0.6385 0.6382 0.066 Uiso 1 1 calc R U
C10 C 0.5178(4) 0.6379(4) 1.3988(3) 0.0603(14) Uani 1 1 d . .
H10 H 0.5560 0.6445 1.4501 0.072 Uiso 1 1 calc R U
C24 C 0.2069(3) 0.6900(4) 0.8702(3) 0.0631(14) Uani 1 1 d . .
H24 H 0.2664 0.6889 0.8638 0.076 Uiso 1 1 calc R U
C25 C 0.2692(3) 0.8259(4) 1.0878(3) 0.0609(14) Uani 1 1 d . .
C6 C 0.6189(3) 0.6273(3) 0.7734(3) 0.0487(12) Uani 1 1 d . .
H6 H 0.6792 0.6325 0.7773 0.058 Uiso 1 1 calc R U
C23 C 0.1535(4) 0.7297(4) 0.8018(3) 0.0673(15) Uani 1 1 d . .
H23 H 0.1767 0.7561 0.7518 0.081 Uiso 1 1 calc R U

loop_
_atom_site_aniso_label
_atom_site_aniso_U_11
_atom_site_aniso_U_22
_atom_site_aniso_U_33
_atom_site_aniso_U_23
_atom_site_aniso_U_13
_atom_site_aniso_U_12
C22 0.071(4) 0.073(3) 0.044(3) 0.017(3) 0.002(3) 0.004(3)
C16 0.109(6) 0.064(3) 0.063(4) 0.022(3) 0.017(4) 0.012(4)
C18 0.058(4) 0.116(5) 0.073(4) 0.013(4) 0.023(3) -0.016(4)
C17 0.102(5) 0.072(4) 0.063(4) 0.020(3) 0.033(4) -0.012(4)
S2 0.0422(8) 0.0808(9) 0.0892(11) -0.0267(8) 0.0103(7) -0.0008(8)
N10 0.050(3) 0.085(3) 0.070(3) -0.023(3) 0.009(2) 0.009(3)
C26 0.040(3) 0.058(3) 0.052(3) -0.007(2) -0.002(2) -0.014(3)
O3 0.048(3) 0.303(7) 0.103(4) 0.094(4) 0.032(2) 0.039(4)
C27 0.158(9) 0.227(11) 0.118(7) 0.070(8) -0.015(7) 0.044(9)
C28 0.221(13) 0.211(10) 0.153(10) -0.022(8) 0.030(8) -0.045(9)
Pb 0.03653(10) 0.05157(11) 0.04133(9) 0.00170(10) 0.01204(6) -0.00290(11)
O1 0.0330(17) 0.076(2) 0.0410(17) 0.0020(16) 0.0031(13) -0.0079(18)
N2 0.031(2) 0.050(2) 0.033(2) -0.0001(16) 0.0097(16) -0.0062(17)
S1 0.1352(18) 0.1207(16) 0.207(2) 0.0854(16) 0.1057(17) 0.0741(14)
C7 0.031(3) 0.044(2) 0.039(3) 0.001(2) 0.005(2) -0.010(2)
N6 0.032(2) 0.051(2) 0.0363(19) 0.0013(18) 0.0097(16) 0.0014(19)
N1 0.039(2) 0.044(2) 0.042(2) 0.0050(16) 0.0123(18) 0.0031(18)
N3 0.035(2) 0.046(2) 0.030(2) -0.0003(16) 0.0111(17) -0.0029(17)
N4 0.037(2) 0.057(2) 0.033(2) -0.0007(16) 0.0071(17) -0.0060(19)
N7 0.0259(19) 0.059(2) 0.042(2) 0.0070(17) 0.0137(17) -0.0020(17)
C8 0.038(3) 0.033(2) 0.032(2) -0.0003(18) 0.004(2) -0.003(2)
C19 0.026(3) 0.068(3) 0.046(3) 0.004(2) 0.008(2) -0.002(2)
C13 0.033(3) 0.044(3) 0.037(2) -0.004(2) 0.008(2) 0.002(2)
O2 0.0351(19) 0.074(2) 0.0436(18) 0.0071(16) 0.0082(15) 0.0030(17)
C2 0.037(3) 0.035(2) 0.034(2) 0.0012(18) 0.0069(19) 0.000(2)
C1 0.033(3) 0.041(3) 0.036(2) 0.0033(19) 0.0038(19) 0.003(2)
C9 0.042(3) 0.058(3) 0.043(3) -0.003(2) 0.000(2) -0.006(2)
N5 0.038(2) 0.057(2) 0.053(2) 0.0128(19) 0.0111(19) 0.003(2)
C20 0.039(3) 0.045(3) 0.041(3) 0.000(2) 0.004(2) 0.004(2)
C14 0.042(3) 0.046(2) 0.040(3) -0.004(2) 0.008(2) -0.002(2)
C4 0.066(4) 0.064(3) 0.034(3) 0.009(2) -0.001(3) 0.007(3)
C15 0.066(4) 0.072(3) 0.055(3) 0.010(3) 0.018(3) 0.011(3)
C3 0.044(3) 0.055(3) 0.042(3) 0.000(2) 0.004(2) -0.001(2)
C21 0.040(3) 0.067(3) 0.055(3) 0.008(3) 0.004(2) 0.005(3)
N9 0.090(4) 0.054(3) 0.081(3) -0.014(2) -0.003(3) 0.003(3)
N8 0.045(3) 0.095(3) 0.053(3) 0.021(2) 0.015(2) -0.005(2)
C11 0.066(4) 0.087(4) 0.035(3) -0.011(2) 0.017(3) -0.020(3)
C12 0.043(3) 0.081(3) 0.043(3) -0.012(2) 0.013(2) -0.011(3)
C5 0.072(4) 0.054(3) 0.041(3) 0.010(2) 0.024(3) 0.012(3)
C10 0.068(4) 0.073(3) 0.038(3) -0.011(2) -0.007(3) -0.010(3)
C24 0.050(3) 0.083(4) 0.059(3) 0.024(3) 0.023(3) 0.012(3)
C25 0.051(4) 0.069(4) 0.065(4) -0.008(3) 0.014(3) 0.005(3)
C6 0.043(3) 0.056(3) 0.049(3) 0.008(2) 0.020(2) 0.007(2)
C23 0.063(4) 0.085(4) 0.056(3) 0.021(3) 0.019(3) 0.004(3)

loop_
_atom_type_symbol
_atom_type_description
_atom_type_scat_dispersion_real
_atom_type_scat_dispersion_imag
_atom_type_scat_source
C C 0.0033 0.0016 'International Tables Vol C Tables 4.2.6.8 and 6.1.1.4'
H H 0.0000 0.0000 'International Tables Vol C Tables 4.2.6.8 and 6.1.1.4'
O O 0.0106 0.0060 'International Tables Vol C Tables 4.2.6.8 and 6.1.1.4'
S S 0.1246 0.1234 'International Tables Vol C Tables 4.2.6.8 and 6.1.1.4'
N N 0.0061 0.0033 'International Tables Vol C Tables 4.2.6.8 and 6.1.1.4'
Pb Pb -3.3944 10.1111 'International Tables Vol C Tables 4.2.6.8 and 6.1.1.4'

loop_
_geom_angle_atom_site_label_1
_geom_angle_atom_site_label_2
_geom_angle_atom_site_label_3
_geom_angle
C23 C22 C21 118.5(5)
C23 C22 H22 120.8
C21 C22 H22 120.8
C17 C16 C15 118.2(5)
C17 C16 H16 120.9
C15 C16 H16 120.9
N8 C18 C17 123.9(5)
N8 C18 H18 118.0
C17 C18 H18 118.0
C16 C17 C18 119.1(5)
C16 C17 H17 120.4
C18 C17 H17 120.4
N10 C26 S2 178.9(5)
C27 O3 H3O 109.5
O3 C27 C28 96.8(7)
O3 C27 H27A 112.4
C28 C27 H27A 112.4
O3 C27 H27B 112.4
C28 C27 H27B 112.4
H27A C27 H27B 110.0
C27 C28 H28A 109.5
C27 C28 H28B 109.5
H28A C28 H28B 109.5
C27 C28 H28C 109.5
H28A C28 H28C 109.5
H28B C28 H28C 109.5
N9 Pb O2 96.62(13)
N9 Pb N6 81.70(14)
O2 Pb N6 58.05(9)
C1 N2 N3 118.5(3)
C1 N2 H2N 120.7
N3 N2 H2N 120.7
N3 C7 C8 121.1(4)
N3 C7 H7 119.4
C8 C7 H7 119.4
C19 N6 N7 118.7(4)
C19 N6 Pb 122.5(3)
N7 N6 Pb 118.5(2)
C6 N1 C2 117.0(4)
C7 N3 N2 117.5(4)
C12 N4 C8 116.6(4)
C13 N7 N6 117.4(3)
C13 N7 H7N 121.3
N6 N7 H7N 121.3
N4 C8 C9 122.9(4)
N4 C8 C7 117.4(4)
C9 C8 C7 119.7(4)
N6 C19 C20 121.4(4)
N6 C19 H19 119.3
C20 C19 H19 119.3
O2 C13 N7 122.5(4)
O2 C13 C14 122.7(4)
N7 C13 C14 114.8(4)
C13 O2 Pb 123.2(3)
N1 C2 C3 123.7(4)
N1 C2 C1 115.8(4)
C3 C2 C1 120.5(4)
O1 C1 N2 122.9(4)
O1 C1 C2 122.0(4)
N2 C1 C2 115.1(4)
C8 C9 C10 119.0(4)
C8 C9 H9 120.5
C10 C9 H9 120.5
C24 N5 C20 116.3(4)
N5 C20 C21 122.1(4)
N5 C20 C19 117.5(4)
C21 C20 C19 120.4(4)
N8 C14 C15 123.2(4)
N8 C14 C13 116.5(4)
C15 C14 C13 120.3(4)
C5 C4 C3 118.7(4)
C5 C4 H4 120.6
C3 C4 H4 120.6
C14 C15 C16 119.0(5)
C14 C15 H15 120.5
C16 C15 H15 120.5
C2 C3 C4 118.4(4)
C2 C3 H3 120.8
C4 C3 H3 120.8
C22 C21 C20 119.5(5)
C22 C21 H21 120.2
C20 C21 H21 120.2
C25 N9 Pb 148.9(4)
C14 N8 C18 116.6(4)
C10 C11 C12 118.8(4)
C10 C11 H11 120.6
C12 C11 H11 120.6
N4 C12 C11 123.9(5)
N4 C12 H12 118.0
C11 C12 H12 118.0
C4 C5 C6 119.0(4)
C4 C5 H5 120.5
C6 C5 H5 120.5
C11 C10 C9 118.9(4)
C11 C10 H10 120.6
C9 C10 H10 120.6
N5 C24 C23 124.5(5)
N5 C24 H24 117.7
C23 C24 H24 117.7
N9 C25 S1 178.9(6)
N1 C6 C5 123.3(5)
N1 C6 H6 118.4
C5 C6 H6 118.4
C22 C23 C24 119.0(5)
C22 C23 H23 120.5
C24 C23 H23 120.5

loop_
_geom_bond_atom_site_label_1
_geom_bond_atom_site_label_2
_geom_bond_distance
C22 C23 1.348(7)
C22 C21 1.368(6)
C22 H22 0.9300
C16 C17 1.348(8)
C16 C15 1.376(7)
C16 H16 0.9300
C18 N8 1.332(6)
C18 C17 1.360(7)
C18 H18 0.9300
C17 H17 0.9300
S2 C26 1.636(5)
N10 C26 1.134(5)
O3 C27 1.435(2)
O3 H3O 0.8200
C27 C28 1.530(2)
C27 H27A 0.9700
C27 H27B 0.9700
C28 H28A 0.9600
C28 H28B 0.9600
C28 H28C 0.9600
Pb N9 2.405(4)
Pb O2 2.693(3)
Pb N6 2.749(3)
O1 C1 1.233(5)
N2 C1 1.338(5)
N2 N3 1.368(4)
N2 H2N 0.8600
S1 C25 1.590(6)
C7 N3 1.259(5)
C7 C8 1.454(5)
C7 H7 0.9300
N6 C19 1.265(5)
N6 N7 1.369(4)
N1 C6 1.322(5)
N1 C2 1.333(5)
N4 C12 1.337(5)
N4 C8 1.339(5)
N7 C13 1.347(5)
N7 H7N 0.8600
C8 C9 1.372(5)
C19 C20 1.444(5)
C19 H19 0.9300
C13 O2 1.225(5)
C13 C14 1.479(6)
C2 C3 1.374(5)
C2 C1 1.489(5)
C9 C10 1.383(6)
C9 H9 0.9300
N5 C24 1.318(5)
N5 C20 1.345(5)
C20 C21 1.380(6)
C14 N8 1.314(5)
C14 C15 1.373(6)
C4 C5 1.363(6)
C4 C3 1.376(6)
C4 H4 0.9300
C15 H15 0.9300
C3 H3 0.9300
C21 H21 0.9300
N9 C25 1.120(6)
C11 C10 1.354(6)
C11 C12 1.370(6)
C11 H11 0.9300
C12 H12 0.9300
C5 C6 1.383(6)
C5 H5 0.9300
C10 H10 0.9300
C24 C23 1.368(6)
C24 H24 0.9300
C6 H6 0.9300
C23 H23 0.9300
